data_4068913
loop_
_publ_author_name
'Xiong, Yun'
'Yao, Shenglai'
'Driess, Matthias'

_publ_section_title
;
 Reactivity of a Zwitterionic Stable Silylene toward Halosilanes and
 Haloalkanes
;
_journal_issue 6
_journal_name_full Organometallics
_journal_page_first 1927
_journal_paper_doi 10.1021/om801157u
_journal_volume 28
_journal_year 2009
_chemical_formula_sum 'C30 H42 Cl I N2 Si'
_chemical_formula_weight 621.10
_chemical_name_systematic
; 
 ? 
;
_space_group_IT_number 2
_symmetry_cell_setting triclinic
_symmetry_space_group_name_Hall '-P 1'
_symmetry_space_group_name_H-M 'P -1'
_atom_sites_solution_hydrogens geom
_atom_sites_solution_primary direct
_atom_sites_solution_secondary difmap
_audit_creation_method
;
CrysAlis RED, Oxford Diffraction Ltd.,
Version 1.171.29.10 (release 13-04-2006 CrysAlis171 .NET)
(compiled Apr 13 2006,12:24:59)
;
_cell_angle_alpha 66.973(3)
_cell_angle_beta 74.202(3)
_cell_angle_gamma 65.382(4)
_cell_formula_units_Z 2
_cell_length_a 10.8539(4)
_cell_length_b 12.5672(4)
_cell_length_c 13.3929(5)
_cell_measurement_reflns_used 7937
_cell_measurement_temperature 150(2)
_cell_measurement_theta_max 28.6062
_cell_measurement_theta_min 3.2248
_cell_volume 1515.36(11)
_computing_cell_refinement
;
CrysAlis RED, Oxford Diffraction Ltd.,
Version 1.171.29.10 (release 13-04-2006 CrysAlis171 .NET)
(compiled Apr 13 2006,12:24:59)
;
_computing_data_collection
;
CrysAlis CCD, Oxford Diffraction Ltd.,
Version 1.171.29.10 (release 13-04-2006 CrysAlis171 .NET)
(compiled Apr 13 2006,12:24:59)
;
_computing_data_reduction
;
CrysAlis RED, Oxford Diffraction Ltd.,
Version 1.171.29.10 (release 13-04-2006 CrysAlis171 .NET)
(compiled Apr 13 2006,12:24:59)
;
_computing_publication_material 'SHELXL-97 (Sheldrick, 1997)'
_computing_structure_refinement 'SHELXL-97 (Sheldrick, 1997)'
_computing_structure_solution 'SHELXS-97 (Sheldrick, 1990)'
_diffrn_ambient_temperature 150(2)
_diffrn_measured_fraction_theta_full 0.998
_diffrn_measured_fraction_theta_max 0.998
_diffrn_radiation_monochromator graphite
_diffrn_radiation_source 'fine-focus sealed tube'
_diffrn_radiation_type MoK\a
_diffrn_radiation_wavelength 0.71073
_diffrn_reflns_av_R_equivalents 0.0241
_diffrn_reflns_av_sigmaI/netI 0.0431
_diffrn_reflns_limit_h_max 12
_diffrn_reflns_limit_h_min -12
_diffrn_reflns_limit_k_max 14
_diffrn_reflns_limit_k_min -14
_diffrn_reflns_limit_l_max 15
_diffrn_reflns_limit_l_min -15
_diffrn_reflns_number 12647
_diffrn_reflns_theta_full 24.99
_diffrn_reflns_theta_max 24.99
_diffrn_reflns_theta_min 3.23
_exptl_absorpt_coefficient_mu 1.205
_exptl_absorpt_correction_T_max 1.00000
_exptl_absorpt_correction_T_min 0.89374
_exptl_absorpt_correction_type multi-scan
_exptl_absorpt_process_details
;
CrysAlis RED, Oxford Diffraction Ltd.,
Version 1.171.32.5 (release 08-05-2007 CrysAlis171 .NET)
(compiled May  8 2007,13:10:02)
Empirical absorption correction using spherical harmonics,
 implemented in SCALE3 ABSPACK scaling algorithm.
;
_exptl_crystal_colour colorless
_exptl_crystal_density_diffrn 1.361
_exptl_crystal_density_method 'not measured'
_exptl_crystal_description block
_exptl_crystal_F_000 640
_exptl_crystal_size_max 0.28
_exptl_crystal_size_mid 0.23
_exptl_crystal_size_min 0.20
_refine_diff_density_max 1.056
_refine_diff_density_min -1.214
_refine_diff_density_rms 0.070
_refine_ls_extinction_method none
_refine_ls_goodness_of_fit_ref 0.885
_refine_ls_hydrogen_treatment constr
_refine_ls_matrix_type full
_refine_ls_number_parameters 322
_refine_ls_number_reflns 5310
_refine_ls_number_restraints 0
_refine_ls_restrained_S_all 0.885
_refine_ls_R_factor_all 0.0400
_refine_ls_R_factor_gt 0.0305
_refine_ls_shift/su_max 0.041
_refine_ls_shift/su_mean 0.002
_refine_ls_structure_factor_coef Fsqd
_refine_ls_weighting_details 'calc w=1/[\s^2^(Fo^2^)+(0.0614P)^2^+0.0000P] where P=(Fo^2^+2Fc^2^)/3'
_refine_ls_weighting_scheme calc
_refine_ls_wR_factor_gt 0.0793
_refine_ls_wR_factor_ref 0.0817
_reflns_number_gt 4261
_reflns_number_total 5310
_reflns_threshold_expression >2sigma(I)
_cod_data_source_file om801157u_si_001.cif
_cod_data_source_block Compound5
_cod_original_cell_volume 1515.36(9)
_cod_original_sg_symbol_H-M P-1
_cod_database_code 4068913

loop_
_symmetry_equiv_pos_as_xyz
'x, y, z'
'-x, -y, -z'

loop_
_atom_site_label
_atom_site_type_symbol
_atom_site_fract_x
_atom_site_fract_y
_atom_site_fract_z
_atom_site_U_iso_or_equiv
_atom_site_adp_type
_atom_site_occupancy
_atom_site_symmetry_multiplicity
_atom_site_calc_flag
_atom_site_refinement_flags
_atom_site_disorder_assembly
_atom_site_disorder_group
I1 I 0.24957(2) 0.147502(18) 0.951804(16) 0.03006(9) Uani 0.9528(8) 1 d P A .
Cl1 Cl -0.06852(8) 0.43571(7) 0.66994(8) 0.0417(2) Uani 1 1 d . . .
Si1 Si 0.19069(8) 0.29863(7) 0.77367(6) 0.02192(19) Uani 1 1 d . . .
N1 N 0.2521(2) 0.4169(2) 0.73555(18) 0.0225(5) Uani 1 1 d . A .
C1 C 0.3358(3) 0.5683(3) 0.5875(3) 0.0362(8) Uani 1 1 d . A .
H1A H 0.3337 0.6059 0.6375 0.043 Uiso 1 1 calc R . .
H1B H 0.3653 0.6006 0.5119 0.043 Uiso 1 1 calc R . .
N2 N 0.2619(2) 0.2278(2) 0.67498(18) 0.0223(5) Uani 1 1 d . A .
C2 C 0.2973(3) 0.4699(3) 0.6236(2) 0.0253(7) Uani 1 1 d . . .
C3 C 0.2992(3) 0.4136(3) 0.5462(2) 0.0256(7) Uani 1 1 d . A .
H3 H 0.3113 0.4601 0.4711 0.031 Uiso 1 1 calc R . .
C4 C 0.2862(3) 0.3048(3) 0.5665(2) 0.0229(6) Uani 1 1 d . . .
C5 C 0.2895(4) 0.2613(3) 0.4764(2) 0.0347(8) Uani 1 1 d . A .
H5A H 0.1991 0.2604 0.4782 0.052 Uiso 1 1 calc R . .
H5B H 0.3572 0.1778 0.4860 0.052 Uiso 1 1 calc R . .
H5C H 0.3144 0.3172 0.4058 0.052 Uiso 1 1 calc R . .
C6 C 0.2469(3) 0.4777(2) 0.8109(2) 0.0237(6) Uani 1 1 d . . .
C7 C 0.3600(3) 0.4354(3) 0.8651(2) 0.0287(7) Uani 1 1 d . A .
C8 C 0.3559(3) 0.4985(3) 0.9320(3) 0.0381(8) Uani 1 1 d . . .
H8 H 0.4316 0.4709 0.9697 0.046 Uiso 1 1 calc R A .
C9 C 0.2439(4) 0.6006(3) 0.9446(3) 0.0409(9) Uani 1 1 d . A .
H9 H 0.2433 0.6429 0.9900 0.049 Uiso 1 1 calc R . .
C10 C 0.1326(4) 0.6408(3) 0.8909(3) 0.0343(8) Uani 1 1 d . . .
H10 H 0.0553 0.7102 0.9008 0.041 Uiso 1 1 calc R A .
C11 C 0.1320(3) 0.5813(3) 0.8223(2) 0.0277(7) Uani 1 1 d . A .
C12 C 0.0097(3) 0.6346(3) 0.7614(3) 0.0311(7) Uani 1 1 d . . .
H12 H 0.0237 0.5799 0.7186 0.037 Uiso 1 1 calc R A .
C13 C -0.1236(3) 0.6396(3) 0.8401(3) 0.0410(9) Uani 1 1 d . A .
H13A H -0.1090 0.5618 0.9007 0.062 Uiso 1 1 calc R . .
H13B H -0.1952 0.6521 0.8008 0.062 Uiso 1 1 calc R . .
H13C H -0.1517 0.7081 0.8689 0.062 Uiso 1 1 calc R . .
C14 C -0.0032(4) 0.7643(3) 0.6806(3) 0.0470(9) Uani 1 1 d . A .
H14A H -0.0175 0.8197 0.7210 0.071 Uiso 1 1 calc R . .
H14B H -0.0811 0.7955 0.6407 0.071 Uiso 1 1 calc R . .
H14C H 0.0807 0.7604 0.6287 0.071 Uiso 1 1 calc R . .
C15 C 0.4908(3) 0.3286(3) 0.8493(3) 0.0342(8) Uani 1 1 d . . .
H15 H 0.4695 0.2812 0.8153 0.041 Uiso 1 1 calc R A .
C16 C 0.6014(4) 0.3788(4) 0.7697(3) 0.0542(10) Uani 1 1 d . A .
H16A H 0.5662 0.4338 0.7002 0.081 Uiso 1 1 calc R . .
H16B H 0.6829 0.3098 0.7568 0.081 Uiso 1 1 calc R . .
H16C H 0.6251 0.4247 0.8017 0.081 Uiso 1 1 calc R . .
C17 C 0.5460(4) 0.2396(3) 0.9567(3) 0.0485(9) Uani 1 1 d . A .
H17A H 0.5696 0.2835 0.9909 0.073 Uiso 1 1 calc R . .
H17B H 0.6278 0.1716 0.9420 0.073 Uiso 1 1 calc R . .
H17C H 0.4761 0.2065 1.0060 0.073 Uiso 1 1 calc R . .
C18 C 0.3168(3) 0.0946(2) 0.6966(2) 0.0247(7) Uani 1 1 d . . .
C19 C 0.2279(3) 0.0308(3) 0.7176(2) 0.0295(7) Uani 1 1 d . A .
C20 C 0.2848(4) -0.0972(3) 0.7397(3) 0.0386(8) Uani 1 1 d . . .
H20 H 0.2265 -0.1425 0.7555 0.046 Uiso 1 1 calc R A .
C21 C 0.4221(4) -0.1583(3) 0.7391(3) 0.0433(9) Uani 1 1 d . A .
H21 H 0.4586 -0.2451 0.7532 0.052 Uiso 1 1 calc R . .
C22 C 0.5085(4) -0.0942(3) 0.7181(3) 0.0370(8) Uani 1 1 d . . .
H22 H 0.6040 -0.1379 0.7183 0.044 Uiso 1 1 calc R A .
C23 C 0.4581(3) 0.0330(3) 0.6967(2) 0.0285(7) Uani 1 1 d . A .
C24 C 0.5574(3) 0.0994(3) 0.6742(3) 0.0335(7) Uani 1 1 d . . .
H24 H 0.5023 0.1875 0.6694 0.040 Uiso 1 1 calc R A .
C25 C 0.6481(4) 0.0982(3) 0.5650(3) 0.0463(9) Uani 1 1 d . A .
H25A H 0.6989 0.0127 0.5658 0.069 Uiso 1 1 calc R . .
H25B H 0.7125 0.1394 0.5535 0.069 Uiso 1 1 calc R . .
H25C H 0.5910 0.1418 0.5057 0.069 Uiso 1 1 calc R . .
C26 C 0.6439(3) 0.0443(3) 0.7673(3) 0.0453(9) Uani 1 1 d . A .
H26A H 0.5837 0.0462 0.8365 0.068 Uiso 1 1 calc R . .
H26B H 0.7016 0.0926 0.7532 0.068 Uiso 1 1 calc R . .
H26C H 0.7017 -0.0413 0.7721 0.068 Uiso 1 1 calc R . .
C27 C 0.0756(3) 0.0937(3) 0.7159(3) 0.0353(8) Uani 1 1 d . . .
H27 H 0.0529 0.1841 0.6996 0.042 Uiso 1 1 calc R A .
C28 C -0.0030(4) 0.0458(3) 0.8271(3) 0.0462(9) Uani 1 1 d . A .
H28A H 0.0059 -0.0391 0.8393 0.069 Uiso 1 1 calc R . .
H28B H -0.0997 0.0984 0.8281 0.069 Uiso 1 1 calc R . .
H28C H 0.0346 0.0475 0.8850 0.069 Uiso 1 1 calc R . .
C29 C 0.0297(4) 0.0754(3) 0.6201(3) 0.0559(11) Uani 1 1 d . A .
H29A H 0.0885 0.0974 0.5513 0.084 Uiso 1 1 calc R . .
H29B H -0.0656 0.1286 0.6111 0.084 Uiso 1 1 calc R . .
H29C H 0.0385 -0.0110 0.6400 0.084 Uiso 1 1 calc R . .
C30 C 0.0020(4) 0.3520(3) 0.8065(3) 0.0427(9) Uiso 1 1 d R A -1
H30A H -0.0295 0.4085 0.8504 0.064 Uiso 1 1 calc R B -1
H30B H -0.0287 0.2809 0.8488 0.064 Uiso 1 1 calc R C -1
I1A I -0.0456(6) 0.3694(5) 0.7717(5) 0.0468(19) Uiso 0.0472(8) 1 d P A -2

loop_
_atom_site_aniso_label
_atom_site_aniso_U_11
_atom_site_aniso_U_22
_atom_site_aniso_U_33
_atom_site_aniso_U_23
_atom_site_aniso_U_13
_atom_site_aniso_U_12
I1 0.04151(15) 0.02665(13) 0.01978(12) -0.00342(9) -0.00372(9) -0.01368(10)
Cl1 0.0284(4) 0.0350(4) 0.0606(6) -0.0126(4) -0.0151(4) -0.0069(3)
Si1 0.0229(4) 0.0205(4) 0.0221(4) -0.0071(3) -0.0004(3) -0.0085(3)
N1 0.0238(13) 0.0226(12) 0.0214(13) -0.0059(10) -0.0022(10) -0.0098(10)
C1 0.048(2) 0.0362(18) 0.0276(17) -0.0104(15) 0.0056(15) -0.0241(16)
N2 0.0245(13) 0.0188(12) 0.0219(13) -0.0055(10) -0.0027(10) -0.0073(10)
C2 0.0236(16) 0.0252(15) 0.0227(15) -0.0062(13) -0.0005(12) -0.0074(13)
C3 0.0280(17) 0.0271(16) 0.0185(15) -0.0049(13) -0.0016(12) -0.0096(13)
C4 0.0212(15) 0.0249(15) 0.0211(15) -0.0072(12) -0.0034(12) -0.0064(12)
C5 0.049(2) 0.0305(17) 0.0230(16) -0.0060(14) -0.0058(15) -0.0141(15)
C6 0.0313(17) 0.0233(15) 0.0216(15) -0.0085(12) 0.0027(13) -0.0168(13)
C7 0.0308(18) 0.0340(17) 0.0269(16) -0.0070(14) -0.0010(13) -0.0208(14)
C8 0.040(2) 0.049(2) 0.0372(19) -0.0156(17) -0.0030(15) -0.0264(17)
C9 0.058(2) 0.046(2) 0.0350(19) -0.0199(16) 0.0060(17) -0.0351(19)
C10 0.046(2) 0.0286(17) 0.0317(18) -0.0132(14) 0.0034(15) -0.0187(15)
C11 0.0360(18) 0.0229(15) 0.0245(16) -0.0056(13) 0.0029(13) -0.0165(14)
C12 0.0367(19) 0.0211(15) 0.0318(18) -0.0105(14) -0.0038(14) -0.0049(13)
C13 0.035(2) 0.0351(19) 0.051(2) -0.0206(17) 0.0003(16) -0.0072(16)
C14 0.054(2) 0.0328(19) 0.042(2) -0.0023(17) -0.0096(18) -0.0109(17)
C15 0.0292(18) 0.0403(19) 0.0366(19) -0.0131(16) -0.0071(14) -0.0129(15)
C16 0.031(2) 0.062(3) 0.062(3) -0.014(2) 0.0030(18) -0.0200(19)
C17 0.049(2) 0.049(2) 0.051(2) -0.0101(19) -0.0228(18) -0.0166(18)
C18 0.0310(17) 0.0188(14) 0.0207(15) -0.0073(12) -0.0017(12) -0.0054(13)
C19 0.041(2) 0.0257(16) 0.0217(16) -0.0064(13) 0.0009(14) -0.0155(14)
C20 0.056(2) 0.0288(17) 0.0322(18) -0.0104(15) 0.0036(16) -0.0214(17)
C21 0.063(3) 0.0209(16) 0.040(2) -0.0080(15) -0.0038(18) -0.0118(17)
C22 0.043(2) 0.0272(17) 0.0289(18) -0.0105(14) -0.0056(15) 0.0012(15)
C23 0.0335(18) 0.0252(16) 0.0224(16) -0.0085(13) -0.0022(13) -0.0062(13)
C24 0.0284(18) 0.0321(17) 0.0353(18) -0.0108(15) -0.0077(14) -0.0042(14)
C25 0.041(2) 0.055(2) 0.039(2) -0.0129(18) 0.0003(16) -0.0191(18)
C26 0.033(2) 0.052(2) 0.046(2) -0.0193(18) -0.0124(16) -0.0029(17)
C27 0.0374(19) 0.0345(18) 0.0398(19) -0.0103(15) -0.0017(15) -0.0214(15)
C28 0.047(2) 0.056(2) 0.043(2) -0.0196(18) 0.0084(17) -0.0307(19)
C29 0.059(3) 0.075(3) 0.047(2) -0.014(2) -0.0077(19) -0.039(2)

loop_
_atom_type_symbol
_atom_type_description
_atom_type_scat_dispersion_real
_atom_type_scat_dispersion_imag
_atom_type_scat_source
C C 0.0033 0.0016 'International Tables Vol C Tables 4.2.6.8 and 6.1.1.4'
H H 0.0000 0.0000 'International Tables Vol C Tables 4.2.6.8 and 6.1.1.4'
N N 0.0061 0.0033 'International Tables Vol C Tables 4.2.6.8 and 6.1.1.4'
Cl Cl 0.1484 0.1585 'International Tables Vol C Tables 4.2.6.8 and 6.1.1.4'
I I -0.4742 1.8119 'International Tables Vol C Tables 4.2.6.8 and 6.1.1.4'
Si Si 0.0817 0.0704 'International Tables Vol C Tables 4.2.6.8 and 6.1.1.4'

loop_
_geom_angle_atom_site_label_1
_geom_angle_atom_site_label_2
_geom_angle_atom_site_label_3
_geom_angle
I1A Cl1 C30 13.9(3)
N2 Si1 N1 106.58(11)
N2 Si1 C30 117.34(13)
N1 Si1 C30 111.90(12)
N2 Si1 I1A 104.95(16)
N1 Si1 I1A 112.73(15)
C30 Si1 I1A 13.79(16)
N2 Si1 I1 109.45(8)
N1 Si1 I1 112.88(9)
C30 Si1 I1 98.73(10)
I1A Si1 I1 109.86(14)
C2 N1 C6 116.3(2)
C2 N1 Si1 120.03(19)
C6 N1 Si1 123.34(17)
C4 N2 C18 118.2(2)
C4 N2 Si1 116.40(18)
C18 N2 Si1 124.70(18)
C1 C2 N1 122.9(3)
C1 C2 C3 119.7(3)
N1 C2 C3 117.4(2)
C4 C3 C2 128.9(3)
C3 C4 N2 121.7(3)
C3 C4 C5 121.9(3)
N2 C4 C5 116.3(2)
C7 C6 C11 121.6(3)
C7 C6 N1 119.0(2)
C11 C6 N1 119.3(3)
C8 C7 C6 118.1(3)
C8 C7 C15 118.3(3)
C6 C7 C15 123.5(3)
C9 C8 C7 121.3(3)
C10 C9 C8 119.8(3)
C9 C10 C11 121.1(3)
C10 C11 C6 118.0(3)
C10 C11 C12 118.2(3)
C6 C11 C12 123.7(3)
C11 C12 C13 111.7(3)
C11 C12 C14 111.1(3)
C13 C12 C14 109.6(3)
C7 C15 C17 113.0(3)
C7 C15 C16 110.2(3)
C17 C15 C16 109.9(3)
C23 C18 C19 121.4(3)
C23 C18 N2 118.7(3)
C19 C18 N2 119.8(3)
C20 C19 C18 117.9(3)
C20 C19 C27 118.9(3)
C18 C19 C27 123.2(3)
C21 C20 C19 121.4(3)
C20 C21 C22 120.1(3)
C21 C22 C23 121.3(3)
C22 C23 C18 117.9(3)
C22 C23 C24 119.3(3)
C18 C23 C24 122.8(3)
C25 C24 C23 111.1(3)
C25 C24 C26 110.9(3)
C23 C24 C26 111.4(3)
C19 C27 C28 111.2(3)
C19 C27 C29 110.4(3)
C28 C27 C29 110.7(3)
Si1 C30 Cl1 106.23(17)
Cl1 I1A Si1 107.0(3)

loop_
_geom_bond_atom_site_label_1
_geom_bond_atom_site_label_2
_geom_bond_distance
I1 Si1 2.4457(8)
Cl1 I1A 1.318(6)
Cl1 C30 1.904(3)
Si1 N2 1.711(2)
Si1 N1 1.721(2)
Si1 C30 1.853(4)
Si1 I1A 2.343(6)
N1 C2 1.422(3)
N1 C6 1.463(3)
C1 C2 1.339(4)
N2 C4 1.422(4)
N2 C18 1.457(3)
C2 C3 1.458(4)
C3 C4 1.347(4)
C4 C5 1.494(4)
C6 C7 1.398(4)
C6 C11 1.404(4)
C7 C8 1.393(4)
C7 C15 1.527(4)
C8 C9 1.382(5)
C9 C10 1.382(5)
C10 C11 1.396(4)
C11 C12 1.516(4)
C12 C13 1.534(4)
C12 C14 1.536(4)
C15 C17 1.527(5)
C15 C16 1.543(5)
C18 C23 1.402(4)
C18 C19 1.404(4)
C19 C20 1.398(4)
C19 C27 1.509(4)
C20 C21 1.362(5)
C21 C22 1.384(5)
C22 C23 1.391(4)
C23 C24 1.526(4)
C24 C25 1.526(4)
C24 C26 1.528(5)
C27 C28 1.530(4)
C27 C29 1.619(4)
